data_1540235
loop_
_publ_author_name
'Kim Duk-Soo'
'Song Seong-Hwan'
'Kim Yang'

_publ_section_title
;
 Four crystal structures of dehydrated Ag+ and Tl+ Exchanged Zeolite A,
 Ag(12-x) Tl(x) - A, x=2, 3, 4, and 5
;
_journal_name_full 'Bulletin of the Korean Chemical Society'
_journal_page_first 303
_journal_page_last 307
_journal_volume 9
_journal_year 1988
_chemical_formula_sum 'Ag9 Al12 O48 Si12 Tl3'
_chemical_name_systematic 'Ag9 Tl3 (Al12 Si12 O48)'
_space_group_IT_number 221
_symmetry_space_group_name_Hall '-P 4 2 3'
_symmetry_space_group_name_H-M 'P m -3 m'
_cell_angle_alpha 90
_cell_angle_beta 90
_cell_angle_gamma 90
_cell_formula_units_Z 1
_cell_length_a 12.243
_cell_length_b 12.243
_cell_length_c 12.243
_cell_volume 1835.116
_citation_journal_id_ASTM BKCSDE
_cod_data_source_file KimDuk-Soo_BKCSDE_1988_53.cif
_cod_data_source_block Ag9Al12O48Si12Tl3
_cod_database_code 1540235

loop_
_symmetry_equiv_pos_as_xyz
x,y,z
-y,x,z
-x,-y,z
y,-x,z
x,-y,-z
y,x,-z
-x,y,-z
-y,-x,-z
z,x,y
-x,z,y
-z,-x,y
x,-z,y
z,-x,-y
x,z,-y
-z,x,-y
-x,-z,-y
y,z,x
y,-z,-x
z,y,-x
-y,z,-x
-z,-y,-x
-y,-z,x
z,-y,x
-z,y,x
-x,-y,-z
y,-x,-z
x,y,-z
-y,x,-z
-x,y,z
-y,-x,z
x,-y,z
y,x,z
-z,-x,-y
x,-z,-y
z,x,-y
-x,z,-y
-z,x,y
-x,-z,y
z,-x,y
x,z,y
-y,-z,-x
-y,z,x
-z,-y,x
y,-z,x
z,y,x
y,z,-x
-z,y,-x
z,-y,-x

loop_
_atom_site_label
_atom_site_type_symbol
_atom_site_fract_x
_atom_site_fract_y
_atom_site_fract_z
_atom_site_occupancy
_atom_site_U_iso_or_equiv
Ag1 Ag+1 0.1894 0.1894 0.1894 0.8125 0.0
O3 O-2 0.1122 0.1122 0.335 1 0.0
Al1 Al+3 0 0.1837 0.3698 0.5 0.0
O2 O-2 0 0.297 0.297 1 0.0
Tl1 Tl+1 0 0.4556 0.4556 0.25 0.0
Ag3 Ag+1 0 0 0.173 0.1667 0.0
Si1 Si+4 0 0.1837 0.3698 0.5 0.0
Ag2 Ag+1 0.132 0.132 0.132 0.1875 0.0
O1 O-2 0 0.213 0.5 1 0.0
